data_4325673
loop_
_publ_author_name
'Anna M. Kutasi'
'David R. Turner'
'Paul Jensen'
'Boujemaa Moubaraki'
'Stuart R. Batten'
'Keith S. Murray'

_publ_contact_author_address
;School of Chemistry
Monash University
Clayton
VIC 3800
Australia    
;
_publ_contact_author_email keith.murray@monash.edu
_publ_contact_author_fax '+61 3 9905 4597'
_publ_contact_author_name 'Keith S. Murray'
_publ_contact_author_phone '+61 3 9905 4512'
_publ_section_title
;
 Coordination Polymers of Hexacyanotrimethylenecyclopropanediide and Its
 Monoanionic Radical: Synthesis, Structure, and Magnetic Properties
;
_journal_name_full 'Inorganic Chemistry'
_journal_page_first 6673
_journal_page_last 6684
_journal_paper_doi 10.1021/ic200591u
_journal_volume 50
_journal_year 2011
_chemical_formula_moiety 'C30 H24 Co2 N12 O6'
_chemical_formula_sum 'C30 H24 Co2 N12 O6'
_chemical_formula_weight 766.47
_chemical_name_systematic
; 

 ? 

;
_space_group_IT_number 2
_symmetry_cell_setting triclinic
_symmetry_space_group_name_Hall '-P 1'
_symmetry_space_group_name_H-M 'P -1'
_atom_sites_solution_hydrogens geom
_atom_sites_solution_primary direct
_atom_sites_solution_secondary difmap
_audit_creation_method SHELXL-97
_cell_angle_alpha 88.074(3)
_cell_angle_beta 81.756(3)
_cell_angle_gamma 85.783(6)
_cell_formula_units_Z 1
_cell_length_a 7.8287(7)
_cell_length_b 8.8368(7)
_cell_length_c 12.4402(11)
_cell_measurement_reflns_used 10088
_cell_measurement_temperature 123(2)
_cell_measurement_theta_max 28.08
_cell_measurement_theta_min 3.30
_cell_volume 849.19(13)
_computing_cell_refinement 'Bruker XSCANS'
_computing_data_collection 'Bruker XSCANS'
_computing_data_reduction 'Bruker SHELXTL'
_computing_molecular_graphics 'Bruker SHELXTL'
_computing_publication_material 'Bruker SHELXTL'
_computing_structure_refinement 'SHELXL-97 (Sheldrick, 1997)'
_computing_structure_solution 'SHELXS-97 (Sheldrick, 1990)'
_diffrn_ambient_temperature 123(2)
_diffrn_measured_fraction_theta_full 0.907
_diffrn_measured_fraction_theta_max 0.890
_diffrn_measurement_device_type 'Kappa CCD'
_diffrn_measurement_method '\w scans'
_diffrn_radiation_monochromator graphite
_diffrn_radiation_source 'fine-focus sealed tube'
_diffrn_radiation_type MoK\a
_diffrn_radiation_wavelength 0.71073
_diffrn_reflns_av_R_equivalents 0.0861
_diffrn_reflns_av_sigmaI/netI 0.1229
_diffrn_reflns_limit_h_max 10
_diffrn_reflns_limit_h_min -10
_diffrn_reflns_limit_k_max 11
_diffrn_reflns_limit_k_min -11
_diffrn_reflns_limit_l_max 16
_diffrn_reflns_limit_l_min -16
_diffrn_reflns_number 10088
_diffrn_reflns_theta_full 27.50
_diffrn_reflns_theta_max 28.08
_diffrn_reflns_theta_min 3.30
_exptl_absorpt_coefficient_mu 1.037
_exptl_absorpt_correction_type none
_exptl_absorpt_process_details none
_exptl_crystal_colour orange
_exptl_crystal_density_diffrn 1.499
_exptl_crystal_description rod
_exptl_crystal_F_000 390
_exptl_crystal_size_max 0.38
_exptl_crystal_size_mid 0.13
_exptl_crystal_size_min 0.05
_refine_diff_density_max 1.682
_refine_diff_density_min -0.790
_refine_diff_density_rms 0.183
_refine_ls_extinction_method none
_refine_ls_goodness_of_fit_ref 1.167
_refine_ls_hydrogen_treatment mixed
_refine_ls_matrix_type full
_refine_ls_number_parameters 244
_refine_ls_number_reflns 3682
_refine_ls_number_restraints 5
_refine_ls_restrained_S_all 1.166
_refine_ls_R_factor_all 0.1813
_refine_ls_R_factor_gt 0.1219
_refine_ls_shift/su_max 0.000
_refine_ls_shift/su_mean 0.000
_refine_ls_structure_factor_coef Fsqd
_refine_ls_weighting_details 'calc w=1/[\s^2^(Fo^2^)+(0.0000P)^2^+23.6523P] where P=(Fo^2^+2Fc^2^)/3'
_refine_ls_weighting_scheme calc
_refine_ls_wR_factor_gt 0.2836
_refine_ls_wR_factor_ref 0.3069
_reflns_number_gt 2268
_reflns_number_total 3682
_reflns_threshold_expression >2sigma(I)
_cod_data_source_file ic200591u_si_001_7.cif
_cod_data_source_block 3Co
_cod_database_code 4325673

loop_
_symmetry_equiv_pos_as_xyz
'x, y, z'
'-x, -y, -z'

loop_
_atom_site_label
_atom_site_type_symbol
_atom_site_fract_x
_atom_site_fract_y
_atom_site_fract_z
_atom_site_U_iso_or_equiv
_atom_site_adp_type
_atom_site_occupancy
_atom_site_symmetry_multiplicity
_atom_site_calc_flag
_atom_site_refinement_flags
Co1 Co 0.0000 0.5000 0.5000 0.0186(5) Uani 1 2 d S
O1 O 0.0542(11) 0.5296(10) 0.6552(6) 0.0268(18) Uani 1 1 d D
C1 C -0.0239(15) 0.6395(13) 0.7325(9) 0.025(2) Uani 1 1 d D
H1C H -0.0051 0.7418 0.7024 0.038 Uiso 1 1 calc R
H1A H 0.0283 0.6249 0.7995 0.038 Uiso 1 1 calc R
H1B H -0.1484 0.6270 0.7486 0.038 Uiso 1 1 calc R
Co2 Co 0.0000 0.0000 1.0000 0.0224(6) Uani 1 2 d S
O2 O 0.1794(11) 0.1423(10) 1.0412(6) 0.031(2) Uani 1 1 d D
C2 C 0.328(2) 0.193(3) 0.9749(12) 0.086(8) Uani 1 1 d D
H2A H 0.4245 0.1155 0.9756 0.129 Uiso 1 1 calc R
H2B H 0.3597 0.2877 1.0031 0.129 Uiso 1 1 calc R
H2C H 0.3035 0.2102 0.9003 0.129 Uiso 1 1 calc R
O3 O 0.1689(12) -0.1878(10) 1.0239(6) 0.034(2) Uani 1 1 d D
C3 C 0.147(3) -0.313(2) 1.1003(13) 0.069(6) Uani 1 1 d .
H3B H 0.1917 -0.2892 1.1670 0.103 Uiso 1 1 calc R
H3C H 0.2111 -0.4042 1.0687 0.103 Uiso 1 1 calc R
H3A H 0.0241 -0.3309 1.1172 0.103 Uiso 1 1 calc R
C101 C 0.2729(15) -0.0852(12) 0.5719(8) 0.020(2) Uani 1 1 d .
C102 C 0.3716(13) -0.1461(12) 0.4781(8) 0.019(2) Uani 1 1 d .
C103 C 0.3908(14) -0.2082(11) 0.5802(8) 0.016(2) Uani 1 1 d .
C110 C 0.1546(13) 0.0238(11) 0.6255(8) 0.016(2) Uani 1 1 d .
C111 C 0.0855(14) 0.1538(13) 0.5734(8) 0.019(2) Uani 1 1 d .
N112 N 0.0277(12) 0.2616(10) 0.5326(7) 0.021(2) Uani 1 1 d .
C113 C 0.1248(14) 0.0159(11) 0.7419(9) 0.019(2) Uani 1 1 d .
N114 N 0.1001(12) 0.0121(10) 0.8345(7) 0.021(2) Uani 1 1 d .
C120 C 0.4238(14) -0.1489(13) 0.3667(8) 0.021(2) Uani 1 1 d .
C121 C 0.5567(14) -0.2593(13) 0.3241(8) 0.019(2) Uani 1 1 d .
N122 N 0.6642(13) -0.3480(11) 0.2939(7) 0.026(2) Uani 1 1 d .
C123 C 0.3522(14) -0.0448(12) 0.2929(8) 0.020(2) Uani 1 1 d .
N124 N 0.2963(13) 0.0398(11) 0.2324(7) 0.028(2) Uani 1 1 d .
C130 C 0.4769(13) -0.3126(12) 0.6450(8) 0.018(2) Uani 1 1 d .
C131 C 0.4274(14) -0.3156(12) 0.7580(9) 0.020(2) Uani 1 1 d .
N132 N 0.3802(14) -0.3142(13) 0.8515(8) 0.033(3) Uani 1 1 d .
C133 C 0.6137(14) -0.4083(12) 0.5982(8) 0.018(2) Uani 1 1 d .
N134 N 0.7338(12) -0.4855(11) 0.5582(8) 0.024(2) Uani 1 1 d .
H3 H 0.255(9) -0.200(12) 0.973(6) 0.01(3) Uiso 1 1 d D
H1 H 0.09(4) 0.443(15) 0.681(3) 0.27(19) Uiso 1 1 d D
H2 H 0.17(2) 0.16(3) 1.109(5) 0.23(16) Uiso 1 1 d D

loop_
_atom_site_aniso_label
_atom_site_aniso_U_11
_atom_site_aniso_U_22
_atom_site_aniso_U_33
_atom_site_aniso_U_23
_atom_site_aniso_U_13
_atom_site_aniso_U_12
Co1 0.0197(12) 0.0202(11) 0.0149(10) 0.0004(8) -0.0030(8) 0.0053(9)
O1 0.033(5) 0.030(5) 0.016(4) -0.009(3) -0.005(3) 0.013(4)
C1 0.024(6) 0.025(6) 0.026(6) -0.011(5) -0.005(5) 0.004(5)
Co2 0.0265(13) 0.0247(12) 0.0150(10) 0.0024(9) -0.0017(9) 0.0017(10)
O2 0.036(5) 0.040(5) 0.017(4) 0.007(4) -0.009(3) -0.009(4)
C2 0.086(14) 0.16(2) 0.023(8) 0.010(10) -0.007(8) -0.080(14)
O3 0.045(6) 0.034(5) 0.018(4) 0.008(4) 0.004(4) 0.008(4)
C3 0.089(14) 0.066(12) 0.041(9) 0.020(8) 0.008(9) 0.020(11)
C101 0.027(6) 0.018(5) 0.014(5) 0.007(4) 0.002(4) -0.001(5)
C102 0.016(5) 0.025(6) 0.016(5) -0.003(4) -0.002(4) -0.002(5)
C103 0.020(6) 0.011(5) 0.017(5) -0.004(4) -0.004(4) 0.005(4)
C110 0.016(5) 0.013(5) 0.018(5) 0.001(4) -0.001(4) 0.006(4)
C111 0.019(6) 0.028(6) 0.010(5) 0.002(4) -0.001(4) 0.004(5)
N112 0.029(5) 0.014(4) 0.018(4) -0.002(4) -0.002(4) 0.006(4)
C113 0.022(6) 0.009(5) 0.027(6) 0.001(4) -0.003(4) 0.002(4)
N114 0.025(5) 0.021(5) 0.015(4) 0.003(4) 0.003(4) 0.004(4)
C120 0.018(6) 0.025(6) 0.018(5) -0.002(4) -0.004(4) 0.010(5)
C121 0.018(6) 0.023(6) 0.013(5) 0.002(4) 0.003(4) 0.000(5)
N122 0.030(6) 0.026(5) 0.020(5) -0.002(4) 0.000(4) 0.005(5)
C123 0.024(6) 0.019(5) 0.019(5) 0.004(4) -0.004(4) 0.003(5)
N124 0.032(6) 0.030(5) 0.021(5) -0.002(4) -0.003(4) 0.007(5)
C130 0.014(5) 0.026(6) 0.012(5) 0.001(4) 0.000(4) 0.001(5)
C131 0.016(6) 0.023(6) 0.022(5) -0.001(4) -0.006(4) 0.003(5)
N132 0.030(6) 0.043(7) 0.024(5) 0.002(5) 0.002(4) 0.010(5)
C133 0.018(6) 0.020(5) 0.018(5) 0.003(4) -0.012(4) 0.001(5)
N134 0.016(5) 0.023(5) 0.032(5) 0.011(4) -0.003(4) 0.001(4)

loop_
_atom_type_symbol
_atom_type_description
_atom_type_scat_dispersion_real
_atom_type_scat_dispersion_imag
_atom_type_scat_source
C C 0.0033 0.0016 'International Tables Vol C Tables 4.2.6.8 and 6.1.1.4'
H H 0.0000 0.0000 'International Tables Vol C Tables 4.2.6.8 and 6.1.1.4'
N N 0.0061 0.0033 'International Tables Vol C Tables 4.2.6.8 and 6.1.1.4'
O O 0.0106 0.0060 'International Tables Vol C Tables 4.2.6.8 and 6.1.1.4'
Co Co 0.3494 0.9721 'International Tables Vol C Tables 4.2.6.8 and 6.1.1.4'

loop_
_geom_angle_atom_site_label_1
_geom_angle_atom_site_label_2
_geom_angle_atom_site_label_3
_geom_angle
_geom_angle_site_symmetry_1
_geom_angle_site_symmetry_3
O1 Co1 O1 180.000(1) . 2_566
O1 Co1 N134 90.1(4) . 1_465
O1 Co1 N134 89.9(4) 2_566 1_465
O1 Co1 N134 89.9(4) . 2_656
O1 Co1 N134 90.1(4) 2_566 2_656
N134 Co1 N134 180.0(5) 1_465 2_656
O1 Co1 N112 87.2(3) . .
O1 Co1 N112 92.8(3) 2_566 .
N134 Co1 N112 93.2(4) 1_465 .
N134 Co1 N112 86.8(4) 2_656 .
O1 Co1 N112 92.8(3) . 2_566
O1 Co1 N112 87.2(3) 2_566 2_566
N134 Co1 N112 86.8(4) 1_465 2_566
N134 Co1 N112 93.2(4) 2_656 2_566
N112 Co1 N112 180.000(1) . 2_566
C1 O1 Co1 128.3(7) . .
C1 O1 H1 116.3(18) . .
Co1 O1 H1 109(10) . .
O1 C1 H1C 109.5 . .
O1 C1 H1A 109.5 . .
H1C C1 H1A 109.5 . .
O1 C1 H1B 109.5 . .
H1C C1 H1B 109.5 . .
H1A C1 H1B 109.5 . .
O2 Co2 O2 180.0(3) 2_557 .
O2 Co2 O3 90.2(4) 2_557 .
O2 Co2 O3 89.8(4) . .
O2 Co2 O3 89.8(4) 2_557 2_557
O2 Co2 O3 90.2(4) . 2_557
O3 Co2 O3 180.000(3) . 2_557
O2 Co2 N114 92.4(3) 2_557 2_557
O2 Co2 N114 87.6(3) . 2_557
O3 Co2 N114 89.0(3) . 2_557
O3 Co2 N114 91.0(3) 2_557 2_557
O2 Co2 N114 87.6(3) 2_557 .
O2 Co2 N114 92.4(3) . .
O3 Co2 N114 91.0(3) . .
O3 Co2 N114 89.0(3) 2_557 .
N114 Co2 N114 180.000(2) 2_557 .
C2 O2 Co2 128.1(9) . .
C2 O2 H2 117(2) . .
Co2 O2 H2 114(4) . .
O2 C2 H2A 109.5 . .
O2 C2 H2B 109.5 . .
H2A C2 H2B 109.5 . .
O2 C2 H2C 109.5 . .
H2A C2 H2C 109.5 . .
H2B C2 H2C 109.5 . .
C3 O3 Co2 129.7(9) . .
C3 O3 H3 115(8) . .
Co2 O3 H3 114(8) . .
O3 C3 H3B 109.5 . .
O3 C3 H3C 109.5 . .
H3B C3 H3C 109.5 . .
O3 C3 H3A 109.5 . .
H3B C3 H3A 109.5 . .
H3C C3 H3A 109.5 . .
C103 C101 C110 147.7(10) . .
C103 C101 C102 59.8(7) . .
C110 C101 C102 152.3(10) . .
C120 C102 C103 147.8(11) . .
C120 C102 C101 152.8(11) . .
C103 C102 C101 59.4(7) . .
C101 C103 C102 60.8(7) . .
C101 C103 C130 149.6(10) . .
C102 C103 C130 149.4(10) . .
C101 C110 C111 123.7(9) . .
C101 C110 C113 117.7(9) . .
C111 C110 C113 117.8(9) . .
N112 C111 C110 178.6(11) . .
C111 N112 Co1 153.9(9) . .
N114 C113 C110 178.8(11) . .
C113 N114 Co2 167.8(9) . .
C102 C120 C123 122.7(10) . .
C102 C120 C121 119.0(10) . .
C123 C120 C121 118.3(9) . .
N122 C121 C120 177.5(11) . .
N124 C123 C120 179.1(13) . .
C133 C130 C103 120.3(9) . .
C133 C130 C131 120.2(9) . .
C103 C130 C131 119.5(10) . .
N132 C131 C130 177.1(12) . .
N134 C133 C130 177.6(11) . .
C133 N134 Co1 146.4(9) . 1_645

loop_
_geom_bond_atom_site_label_1
_geom_bond_atom_site_label_2
_geom_bond_distance
_geom_bond_site_symmetry_2
Co1 O1 2.065(7) .
Co1 O1 2.065(7) 2_566
Co1 N134 2.102(10) 1_465
Co1 N134 2.102(10) 2_656
Co1 N112 2.134(9) .
Co1 N112 2.134(9) 2_566
O1 C1 1.431(13) .
O1 H1 0.860(10) .
C1 H1C 0.9800 .
C1 H1A 0.9800 .
C1 H1B 0.9800 .
Co2 O2 2.080(8) 2_557
Co2 O2 2.080(8) .
Co2 O3 2.085(8) .
Co2 O3 2.085(8) 2_557
Co2 N114 2.098(8) 2_557
Co2 N114 2.098(8) .
O2 C2 1.420(17) .
O2 H2 0.860(10) .
C2 H2A 0.9800 .
C2 H2B 0.9800 .
C2 H2C 0.9800 .
O3 C3 1.438(17) .
O3 H3 0.860(10) .
C3 H3B 0.9800 .
C3 H3C 0.9800 .
C3 H3A 0.9800 .
C101 C103 1.384(15) .
C101 C110 1.402(15) .
C101 C102 1.404(14) .
C102 C120 1.387(14) .
C102 C103 1.390(14) .
C103 C130 1.403(14) .
C110 C111 1.412(14) .
C110 C113 1.433(14) .
C111 N112 1.157(13) .
C113 N114 1.140(13) .
C120 C123 1.421(14) .
C120 C121 1.429(16) .
C121 N122 1.138(14) .
C123 N124 1.151(14) .
C130 C133 1.386(16) .
C130 C131 1.404(14) .
C131 N132 1.169(14) .
C133 N134 1.180(14) .
N134 Co1 2.102(9) 1_645

loop_
_geom_hbond_atom_site_label_D
_geom_hbond_atom_site_label_H
_geom_hbond_atom_site_label_A
_geom_hbond_distance_DH
_geom_hbond_distance_HA
_geom_hbond_distance_DA
_geom_hbond_angle_DHA
_geom_hbond_site_symmetry_A
O1 H1 N122 0.860(10) 2.1(3) 2.765(13) 132(32) 2_656
O2 H2 N124 0.860(10) 2.2(3) 2.770(12) 127(27) 1_556
O3 H3 N132 0.860(10) 1.95(6) 2.731(13) 151(10) .
